data_4061615
loop_
_publ_author_name
'Ouli\'e, Pascal'
'Br\'efuel, Nicolas'
'Vendier, Laure'
'Duhayon, Carine'
'Etienne, Michel'

_publ_section_title
;
A New Way to Scorpionate Niobium Complexes: Terminal Alkyne,
Imido and Oxo Complexes, and the Rearrangement of a-Agostic
Ethyl Complexes
;
_journal_issue 17
_journal_name_full Organometallics
_journal_page_first 4306
_journal_page_last 4314
_journal_paper_doi 10.1021/om050423f
_journal_volume 24
_journal_year 2005
_chemical_formula_moiety 'C24 H30 B1 Cl2 N6 Nb1'
_chemical_formula_sum 'C24 H30 B Cl2 N6 Nb'
_chemical_formula_weight 577.16
_space_group_IT_number 2
_space_group_name_Hall '-P 1'
_space_group_name_H-M_alt 'P -1'
_symmetry_cell_setting triclinic
_symmetry_Int_Tables_number 2
_symmetry_space_group_name_Hall '-P 1'
_symmetry_space_group_name_H-M 'P -1'
_cell_angle_alpha 74.971(5)
_cell_angle_beta 85.341(5)
_cell_angle_gamma 84.280(6)
_cell_formula_units_Z 2
_cell_length_a 10.4566(8)
_cell_length_b 11.1476(7)
_cell_length_c 11.9708(6)
_cell_measurement_temperature 180(2)
_cell_measurement_wavelength 0.71073
_cell_volume 1338.72(15)
_diffrn_ambient_temperature 180
_exptl_crystal_density_diffrn 1.432
_cod_database_code 4061615

loop_
_symmetry_equiv_pos_as_xyz
'x, y, z'
'-x, -y, -z'

loop_
_atom_site_label
_atom_site_type_symbol
_atom_site_fract_x
_atom_site_fract_y
_atom_site_fract_z
_atom_site_U_iso_or_equiv
_atom_site_adp_type
_atom_site_occupancy
_atom_site_symmetry_multiplicity
_atom_site_calc_flag
_atom_site_refinement_flags
_atom_site_disorder_assembly
_atom_site_disorder_group
C1 C 0.49196(18) 0.19991(19) 0.31036(17) 0.0243(4) Uani 1 1 d . . .
H1 H 0.4309 0.1513 0.3609 0.029 Uiso 1 1 calc R . .
C2 C 0.51190(17) 0.31045(18) 0.24665(17) 0.0236(4) Uani 1 1 d . . .
C3 C 0.4610(2) 0.4422(2) 0.2041(2) 0.0373(5) Uani 1 1 d . . .
H3A H 0.4507 0.4596 0.1198 0.045 Uiso 1 1 calc R . .
H3B H 0.5255 0.4966 0.2155 0.045 Uiso 1 1 calc R . .
C4 C 0.33403(19) 0.47672(17) 0.26210(18) 0.0260(4) Uani 1 1 d . . .
C5 C 0.3280(3) 0.5206(3) 0.3607(2) 0.0446(6) Uani 1 1 d . . .
H5 H 0.4054 0.529 0.3933 0.054 Uiso 1 1 calc R . .
C6 C 0.2092(3) 0.5528(3) 0.4128(2) 0.0484(6) Uani 1 1 d . . .
H6 H 0.2061 0.5817 0.4811 0.058 Uiso 1 1 calc R . .
C7 C 0.0979(2) 0.5425(2) 0.3649(2) 0.0404(6) Uani 1 1 d . . .
H7 H 0.0173 0.566 0.3991 0.048 Uiso 1 1 calc R . .
C8 C 0.1018(2) 0.4984(2) 0.2678(2) 0.0377(5) Uani 1 1 d . . .
H8 H 0.0241 0.4901 0.2356 0.045 Uiso 1 1 calc R . .
C9 C 0.2191(2) 0.4661(2) 0.2169(2) 0.0318(4) Uani 1 1 d . . .
H9 H 0.2209 0.4359 0.1495 0.038 Uiso 1 1 calc R . .
C11 C 0.42238(19) 0.0492(2) 0.12771(19) 0.0292(4) Uani 1 1 d . . .
H11A H 0.3702 0.0713 0.1924 0.044 Uiso 1 1 calc R . .
H11B H 0.3712 0.0051 0.0886 0.044 Uiso 1 1 calc R . .
H11C H 0.4495 0.1252 0.0727 0.044 Uiso 1 1 calc R . .
C12 C 0.53850(18) -0.03306(18) 0.17273(16) 0.0216(4) Uani 1 1 d . . .
C13 C 0.5635(2) -0.15975(19) 0.18040(18) 0.0271(4) Uani 1 1 d . . .
H13 H 0.5098 -0.2121 0.1576 0.033 Uiso 1 1 calc R . .
C14 C 0.6817(2) -0.19426(18) 0.22757(18) 0.0254(4) Uani 1 1 d . . .
C15 C 0.7545(3) -0.3195(2) 0.2550(3) 0.0447(6) Uani 1 1 d . . .
H15A H 0.8417 -0.3128 0.2184 0.067 Uiso 1 1 calc R . .
H15B H 0.7103 -0.3774 0.2255 0.067 Uiso 1 1 calc R . .
H15C H 0.7594 -0.3504 0.3391 0.067 Uiso 1 1 calc R . .
C21 C 0.6214(2) 0.1810(2) 0.54720(19) 0.0359(5) Uani 1 1 d . . .
H21A H 0.6262 0.26 0.488 0.054 Uiso 1 1 calc R . .
H21B H 0.6433 0.1919 0.6218 0.054 Uiso 1 1 calc R . .
H21C H 0.5338 0.1546 0.5541 0.054 Uiso 1 1 calc R . .
C22 C 0.71374(19) 0.08405(19) 0.51323(16) 0.0243(4) Uani 1 1 d . . .
C23 C 0.7900(2) -0.0092(2) 0.58513(16) 0.0275(4) Uani 1 1 d . . .
H23 H 0.7958 -0.0221 0.6662 0.033 Uiso 1 1 calc R . .
C24 C 0.85544(18) -0.07939(18) 0.51616(16) 0.0234(4) Uani 1 1 d . . .
C25 C 0.9478(2) -0.1916(2) 0.5501(2) 0.0351(5) Uani 1 1 d . . .
H25A H 0.9085 -0.2652 0.5427 0.053 Uiso 1 1 calc R . .
H25B H 0.9693 -0.2032 0.6306 0.053 Uiso 1 1 calc R . .
H25C H 1.0264 -0.1802 0.4993 0.053 Uiso 1 1 calc R . .
C31 C 0.9655(2) 0.33093(18) 0.04085(18) 0.0280(4) Uani 1 1 d . . .
H31A H 0.8998 0.3489 -0.0164 0.042 Uiso 1 1 calc R . .
H31B H 1.0485 0.3555 0.002 0.042 Uiso 1 1 calc R . .
H31C H 0.941 0.3779 0.0992 0.042 Uiso 1 1 calc R . .
C32 C 0.97648(17) 0.19462(17) 0.09839(15) 0.0201(3) Uani 1 1 d . . .
C33 C 1.07764(17) 0.10834(18) 0.08209(17) 0.0227(4) Uani 1 1 d . . .
H33 H 1.1532 0.1246 0.0327 0.027 Uiso 1 1 calc R . .
C34 C 1.04610(17) -0.00554(17) 0.15206(16) 0.0202(3) Uani 1 1 d . . .
C35 C 1.1184(2) -0.13118(19) 0.1681(2) 0.0292(4) Uani 1 1 d . . .
H35A H 1.1556 -0.1553 0.2441 0.044 Uiso 1 1 calc R . .
H35B H 1.1874 -0.1279 0.1072 0.044 Uiso 1 1 calc R . .
H35C H 1.0594 -0.1926 0.1636 0.044 Uiso 1 1 calc R . .
N1 N 0.63890(14) 0.00859(14) 0.21281(13) 0.0178(3) Uani 1 1 d . . .
N2 N 0.72623(14) -0.09208(14) 0.24649(13) 0.0187(3) Uani 1 1 d . . .
N3 N 0.73346(15) 0.07240(14) 0.40311(13) 0.0196(3) Uani 1 1 d . . .
N4 N 0.82048(14) -0.02959(14) 0.40661(13) 0.0189(3) Uani 1 1 d . . .
N5 N 0.88651(14) 0.13688(13) 0.17440(13) 0.0174(3) Uani 1 1 d . . .
N6 N 0.93167(14) 0.01350(13) 0.20761(13) 0.0175(3) Uani 1 1 d . . .
Cl1 Cl 0.65027(4) 0.27254(5) 0.02841(4) 0.02558(10) Uani 1 1 d . . .
Cl2 Cl 0.77799(4) 0.35568(4) 0.28646(4) 0.02503(10) Uani 1 1 d . . .
Nb1 Nb 0.677118(14) 0.195396(14) 0.232827(13) 0.01597(6) Uani 1 1 d . . .
B1 B 0.85374(19) -0.07904(18) 0.29754(18) 0.0187(4) Uani 1 1 d . . .
H1A H 0.9042 -0.1619 0.3188 0.022 Uiso 1 1 calc R . .

loop_
_atom_site_aniso_label
_atom_site_aniso_U_11
_atom_site_aniso_U_22
_atom_site_aniso_U_33
_atom_site_aniso_U_23
_atom_site_aniso_U_13
_atom_site_aniso_U_12
C1 0.0202(9) 0.0278(10) 0.0256(9) -0.0096(8) 0.0021(7) -0.0004(7)
C2 0.0179(8) 0.0240(9) 0.0283(10) -0.0067(7) -0.0002(7) 0.0013(7)
C3 0.0273(10) 0.0247(10) 0.0500(14) 0.0024(9) 0.0083(9) 0.0045(8)
C4 0.0246(9) 0.0173(8) 0.0326(10) -0.0023(7) 0.0026(8) 0.0013(7)
C5 0.0412(13) 0.0471(14) 0.0523(15) -0.0223(12) -0.0128(11) -0.0019(11)
C6 0.0667(18) 0.0444(14) 0.0380(13) -0.0226(11) 0.0015(12) 0.0054(13)
C7 0.0389(12) 0.0300(11) 0.0414(13) 0.0021(10) 0.0101(10) 0.0090(9)
C8 0.0252(10) 0.0384(12) 0.0433(13) 0.0005(10) -0.0022(9) -0.0015(9)
C9 0.0312(11) 0.0323(11) 0.0302(10) -0.0060(9) -0.0006(8) -0.0006(8)
C11 0.0193(9) 0.0420(12) 0.0284(10) -0.0103(9) -0.0078(7) -0.0045(8)
C12 0.0207(8) 0.0283(9) 0.0178(8) -0.0074(7) -0.0003(7) -0.0076(7)
C13 0.0292(10) 0.0294(10) 0.0274(10) -0.0117(8) 0.0000(8) -0.0141(8)
C14 0.0311(10) 0.0197(9) 0.0284(10) -0.0096(7) -0.0001(8) -0.0084(7)
C15 0.0497(14) 0.0198(10) 0.0691(18) -0.0157(11) -0.0130(13) -0.0042(9)
C21 0.0474(13) 0.0398(12) 0.0225(10) -0.0151(9) 0.0072(9) -0.0019(10)
C22 0.0287(9) 0.0279(10) 0.0172(8) -0.0055(7) 0.0015(7) -0.0093(8)
C23 0.0330(10) 0.0341(11) 0.0148(8) -0.0001(7) -0.0046(7) -0.0139(8)
C24 0.0243(9) 0.0253(9) 0.0187(8) 0.0030(7) -0.0069(7) -0.0108(7)
C25 0.0362(11) 0.0303(11) 0.0322(11) 0.0068(9) -0.0133(9) -0.0015(9)
C31 0.0290(10) 0.0223(9) 0.0286(10) 0.0007(8) 0.0032(8) -0.0057(7)
C32 0.0201(8) 0.0225(9) 0.0178(8) -0.0039(7) -0.0021(6) -0.0049(7)
C33 0.0166(8) 0.0289(9) 0.0225(9) -0.0065(7) 0.0013(7) -0.0031(7)
C34 0.0168(8) 0.0247(9) 0.0207(8) -0.0090(7) -0.0031(6) 0.0008(7)
C35 0.0235(9) 0.0275(10) 0.0376(11) -0.0129(9) -0.0028(8) 0.0061(8)
N1 0.0174(7) 0.0175(7) 0.0192(7) -0.0048(6) -0.0026(5) -0.0026(5)
N2 0.0200(7) 0.0146(7) 0.0225(7) -0.0053(6) -0.0020(6) -0.0032(5)
N3 0.0227(7) 0.0191(7) 0.0169(7) -0.0036(6) -0.0022(6) -0.0022(6)
N4 0.0196(7) 0.0176(7) 0.0180(7) -0.0004(6) -0.0038(6) -0.0030(5)
N5 0.0181(7) 0.0152(7) 0.0176(7) -0.0024(5) 0.0003(5) -0.0016(5)
N6 0.0170(7) 0.0159(7) 0.0196(7) -0.0046(6) -0.0019(5) -0.0009(5)
Cl1 0.0238(2) 0.0310(2) 0.0184(2) -0.00034(17) -0.00323(16) 0.00055(17)
Cl2 0.0262(2) 0.0192(2) 0.0324(2) -0.01070(17) -0.00162(18) -0.00383(16)
Nb1 0.01548(8) 0.01525(8) 0.01681(9) -0.00370(6) -0.00090(5) -0.00051(5)
B1 0.0194(9) 0.0147(9) 0.0213(9) -0.0026(7) -0.0048(7) 0.0001(7)

loop_
_geom_bond_atom_site_label_1
_geom_bond_atom_site_label_2
_geom_bond_distance
_geom_bond_site_symmetry_2
_geom_bond_publ_flag
C1 C2 1.297(3) . ?
C1 Nb1 2.0797(19) . ?
C1 H1 0.95 . ?
C2 C3 1.484(3) . ?
C2 Nb1 2.0686(18) . ?
C3 C4 1.510(3) . ?
C3 H3A 0.99 . ?
C3 H3B 0.99 . ?
C4 C5 1.385(3) . ?
C4 C9 1.385(3) . ?
C5 C6 1.401(4) . ?
C5 H5 0.95 . ?
C6 C7 1.366(4) . ?
C6 H6 0.95 . ?
C7 C8 1.370(4) . ?
C7 H7 0.95 . ?
C8 C9 1.382(3) . ?
C8 H8 0.95 . ?
C9 H9 0.95 . ?
C11 C12 1.495(3) . ?
C11 H11A 0.98 . ?
C11 H11B 0.98 . ?
C11 H11C 0.98 . ?
C12 N1 1.357(2) . ?
C12 C13 1.391(3) . ?
C13 C14 1.378(3) . ?
C13 H13 0.95 . ?
C14 N2 1.350(2) . ?
C14 C15 1.492(3) . ?
C15 H15A 0.98 . ?
C15 H15B 0.98 . ?
C15 H15C 0.98 . ?
C21 C22 1.491(3) . ?
C21 H21A 0.98 . ?
C21 H21B 0.98 . ?
C21 H21C 0.98 . ?
C22 N3 1.355(2) . ?
C22 C23 1.393(3) . ?
C23 C24 1.377(3) . ?
C23 H23 0.95 . ?
C24 N4 1.350(2) . ?
C24 C25 1.491(3) . ?
C25 H25A 0.98 . ?
C25 H25B 0.98 . ?
C25 H25C 0.98 . ?
C31 C32 1.494(3) . ?
C31 H31A 0.98 . ?
C31 H31B 0.98 . ?
C31 H31C 0.98 . ?
C32 N5 1.344(2) . ?
C32 C33 1.394(3) . ?
C33 C34 1.382(3) . ?
C33 H33 0.95 . ?
C34 N6 1.346(2) . ?
C34 C35 1.498(3) . ?
C35 H35A 0.98 . ?
C35 H35B 0.98 . ?
C35 H35C 0.98 . ?
N1 N2 1.370(2) . ?
N1 Nb1 2.2346(15) . ?
N2 B1 1.546(2) . ?
N3 N4 1.378(2) . ?
N3 Nb1 2.2286(15) . ?
N4 B1 1.546(3) . ?
N5 N6 1.375(2) . ?
N5 Nb1 2.3263(15) . ?
N6 B1 1.529(2) . ?
Cl1 Nb1 2.4039(5) . ?
Cl2 Nb1 2.4079(5) . ?
B1 H1A 1 . ?
